data_2020164
loop_
_publ_author_name
'Kratochvil, B.'
'Podlahova, J.'
'Hasek, J.'

_publ_section_title
;
 Structure of Potassium Dihydrogenphosphite, K H2 P O3
;
_journal_name_full 'Acta Crystallographica C (39,1983-)'
_journal_page_first 326
_journal_page_last 328
_journal_volume 39
_journal_year 1983
_chemical_formula_sum 'H2 K O3 P'
_chemical_name_systematic 'K H2 P O3'
_space_group_IT_number 14
_symmetry_space_group_name_Hall '-P 2ybc'
_symmetry_space_group_name_H-M 'P 1 21/c 1'
_cell_angle_alpha 90
_cell_angle_beta 101.98
_cell_angle_gamma 90
_cell_formula_units_Z 8
_cell_length_a 7.341
_cell_length_b 8.579
_cell_length_c 11.975
_cell_volume 737.741
_citation_journal_id_ASTM ACSCEE
_cod_data_source_file Kratochvil_ACSCEE_1983_172.cif
_cod_data_source_block H2K1O3P1
_cod_original_cell_volume 737.7412
_cod_original_formula_sum 'H2 K1 O3 P1'
_cod_database_code 2020164

loop_
_symmetry_equiv_pos_as_xyz
x,y,z
-x,y+1/2,-z+1/2
-x,-y,-z
x,-y-1/2,z-1/2

loop_
_atom_site_label
_atom_site_type_symbol
_atom_site_fract_x
_atom_site_fract_y
_atom_site_fract_z
_atom_site_occupancy
_atom_site_U_iso_or_equiv
H4 H+1 -0.026 0.0413 0.046 1 0.0
O2 O-2 0.4477 -0.011 0.3488 1 0.0
O6 O-2 0.0639 0.1866 0.6093 1 0.0
O4 O-2 -0.1986 0.3542 0.5251 1 0.0
K2 K+1 0.39504 0.23184 0.48863 1 0.0
H1 H+1 0.0614 0.013 0.0246 1 0.0
H3 H+1 0.076 -0.015 0.03 1 0.0
H2 H+1 -0.0189 0.0098 0.0479 1 0.0
K1 K+1 0.05027 0.0194 0.22951 1 0.0
O5 O-2 0.0011 0.2387 0.3949 1 0.0
P2 P+3 -0.0731 0.21473 0.50004 1 0.0
P1 P+3 0.5223 0.0113 0.24356 1 0.0
O3 O-2 0.3827 0.0217 0.1325 1 0.0
O1 O-2 0.6643 -0.1212 0.2278 1 0.0
